data_1506320
loop_
_publ_author_name
'Crisma, Marco'
'Toniolo, Claudio'
'Royo, Soledad'
'Jim\'enez, Ana I'
'Cativiela, Carlos'

_publ_section_title
;
 A helical, aromatic, peptide nanotube.
;
_journal_issue 26
_journal_name_full 'Organic letters'
_journal_page_first 6091
_journal_page_last 6094
_journal_paper_doi 10.1021/ol062600u
_journal_volume 8
_journal_year 2006
_chemical_formula_sum 'C40 H43 N3 O4'
_chemical_formula_weight 629.77
_chemical_name_systematic
;
 Boc-(S,S)-c3diPhe-(R,R)-c3diPhe-NHiPr
;
_space_group_IT_number 170
_symmetry_cell_setting hexagonal
_symmetry_space_group_name_Hall 'P 65'
_symmetry_space_group_name_H-M 'P 65'
_atom_sites_solution_hydrogens geom
_atom_sites_solution_primary direct
_atom_sites_solution_secondary difmap
_audit_creation_method SHELXL-97
_cell_angle_alpha 90.00
_cell_angle_beta 90.00
_cell_angle_gamma 120.00
_cell_formula_units_Z 6
_cell_length_a 23.721(3)
_cell_length_b 23.721(3)
_cell_length_c 12.930(3)
_cell_measurement_reflns_used 48
_cell_measurement_temperature 293(2)
_cell_measurement_theta_max 20
_cell_measurement_theta_min 12
_cell_volume 6300.8(18)
_computing_molecular_graphics 'Ortep-3 for Windows (Farrugia, 1997)'
_computing_publication_material 'PARST 96 (Nardelli, 1995)'
_computing_structure_refinement 'SHELXL-97 (Sheldrick, 1997)'
_computing_structure_solution 'SIR 2002 (Burla et al., 2003)'
_diffrn_ambient_temperature 293(2)
_diffrn_measured_fraction_theta_full 0.998
_diffrn_measured_fraction_theta_max 0.998
_diffrn_measurement_device_type 'Philips PW1100 diffractometer'
_diffrn_measurement_method '\q-2\q scans'
_diffrn_radiation_monochromator graphite
_diffrn_radiation_source 'fine-focus sealed tube'
_diffrn_radiation_type CuK\a
_diffrn_radiation_wavelength 1.54178
_diffrn_reflns_av_R_equivalents 0.1096
_diffrn_reflns_av_sigmaI/netI 0.0801
_diffrn_reflns_limit_h_max 23
_diffrn_reflns_limit_h_min -26
_diffrn_reflns_limit_k_max 26
_diffrn_reflns_limit_k_min 0
_diffrn_reflns_limit_l_max 14
_diffrn_reflns_limit_l_min 0
_diffrn_reflns_number 10089
_diffrn_reflns_theta_full 60.01
_diffrn_reflns_theta_max 60.01
_diffrn_reflns_theta_min 5.50
_diffrn_standards_decay_% none
_diffrn_standards_interval_count 100
_diffrn_standards_number 3
_exptl_absorpt_coefficient_mu 0.510
_exptl_absorpt_correction_type none
_exptl_crystal_colour colourless
_exptl_crystal_density_diffrn 0.996
_exptl_crystal_density_method 'not measured'
_exptl_crystal_description prism
_exptl_crystal_F_000 2016
_exptl_crystal_size_max 0.40
_exptl_crystal_size_mid 0.25
_exptl_crystal_size_min 0.15
_refine_diff_density_max 0.328
_refine_diff_density_min -0.174
_refine_diff_density_rms 0.045
_refine_ls_abs_structure_details 'Flack H D (1983), Acta Cryst. A39, 876-881'
_refine_ls_abs_structure_Flack 0.3(5)
_refine_ls_extinction_method none
_refine_ls_goodness_of_fit_ref 1.026
_refine_ls_hydrogen_treatment constr
_refine_ls_matrix_type fullcycle
_refine_ls_number_parameters 376
_refine_ls_number_reflns 3281
_refine_ls_number_restraints 1
_refine_ls_restrained_S_all 1.026
_refine_ls_R_factor_all 0.0744
_refine_ls_R_factor_gt 0.0605
_refine_ls_shift/su_max 0.063
_refine_ls_shift/su_mean 0.012
_refine_ls_structure_factor_coef Fsqd
_refine_ls_weighting_details 'calc w=1/[\s^2^(Fo^2^)+(0.1029P)^2^+0.0000P] where P=(Fo^2^+2Fc^2^)/3'
_refine_ls_weighting_scheme calc
_refine_ls_wR_factor_gt 0.1594
_refine_ls_wR_factor_ref 0.1708
_reflns_number_gt 2467
_reflns_number_total 3281
_reflns_threshold_expression >2sigma(I)
_cod_data_source_file ol062600usi20061022_014039.cif
_cod_data_source_block mc88
_cod_depositor_comments
;
The following automatic conversions were performed:

'_symmetry_cell_setting' value 'Hexagonal' changed to 'hexagonal'
according to /home/saulius/struct/CIF-dictionaries/cif_core.dic
dictionary named 'cif_core.dic' version 2.4.1 from 2010-06-29.

Automatic conversion script
Id: cif_fix_values 1715 2011-07-08 13:25:40Z adriana 
;
_cod_original_sg_symbol_H-M P6(5)
_cod_database_code 1506320

loop_
_symmetry_equiv_pos_as_xyz
'x, y, z'
'-x, -y, z+1/2'
'-y, x-y, z+2/3'
'-x+y, -x, z+1/3'
'x-y, x, z+5/6'
'y, -x+y, z+1/6'

loop_
_atom_site_label
_atom_site_type_symbol
_atom_site_fract_x
_atom_site_fract_y
_atom_site_fract_z
_atom_site_U_iso_or_equiv
_atom_site_adp_type
_atom_site_occupancy
_atom_site_symmetry_multiplicity
_atom_site_calc_flag
_atom_site_refinement_flags
C01 C -0.1412(3) 0.2677(4) 1.0799(5) 0.146(3) Uani 1 1 d .
C02 C -0.2041(4) 0.2079(5) 1.1046(5) 0.180(5) Uani 1 1 d .
H02A H -0.2114 0.2053 1.1779 0.269 Uiso 1 1 calc R
H02B H -0.2025 0.1702 1.0818 0.269 Uiso 1 1 calc R
H02C H -0.2390 0.2096 1.0698 0.269 Uiso 1 1 calc R
C03 C -0.0836(4) 0.2644(6) 1.1252(7) 0.203(6) Uani 1 1 d .
H03A H -0.0439 0.3035 1.1083 0.305 Uiso 1 1 calc R
H03B H -0.0825 0.2275 1.0969 0.305 Uiso 1 1 calc R
H03C H -0.0881 0.2600 1.1990 0.305 Uiso 1 1 calc R
C04 C -0.1428(6) 0.3270(5) 1.1107(8) 0.200(5) Uani 1 1 d .
H04A H -0.1005 0.3645 1.1009 0.300 Uiso 1 1 calc R
H04B H -0.1549 0.3238 1.1822 0.300 Uiso 1 1 calc R
H04C H -0.1740 0.3311 1.0690 0.300 Uiso 1 1 calc R
OU O -0.13760(17) 0.2637(2) 0.9662(3) 0.1064(13) Uani 1 1 d .
C0 C -0.0907(2) 0.3108(2) 0.9115(4) 0.0816(13) Uani 1 1 d .
O0 O -0.04357(15) 0.35925(18) 0.9477(2) 0.0942(11) Uani 1 1 d .
N1 N -0.10014(16) 0.30098(17) 0.8091(3) 0.0680(9) Uani 1 1 d .
H1 H -0.1270 0.2629 0.7855 0.082 Uiso 1 1 calc R
C1A C -0.06562(18) 0.35372(19) 0.7400(3) 0.0625(10) Uani 1 1 d .
C1B1 C -0.08925(19) 0.4011(2) 0.7170(3) 0.0665(10) Uani 1 1 d .
H1B1 H -0.0540 0.4451 0.7010 0.080 Uiso 1 1 calc R
C1B2 C -0.09778(19) 0.3524(2) 0.6377(3) 0.0653(10) Uani 1 1 d .
H1B2 H -0.1426 0.3163 0.6315 0.078 Uiso 1 1 calc R
C101 C -0.14552(12) 0.40002(17) 0.7719(2) 0.0709(11) Uani 1 1 d G
C102 C -0.20361(14) 0.38011(19) 0.7194(2) 0.0902(14) Uani 1 1 d G
H102 H -0.2088 0.3640 0.6524 0.108 Uiso 1 1 calc R
C103 C -0.25391(13) 0.3843(2) 0.7671(3) 0.117(2) Uani 1 1 d G
H103 H -0.2928 0.3710 0.7320 0.140 Uiso 1 1 calc R
C104 C -0.24611(16) 0.4084(2) 0.8672(3) 0.128(2) Uani 1 1 d G
H104 H -0.2798 0.4113 0.8991 0.154 Uiso 1 1 calc R
C105 C -0.18801(19) 0.4284(2) 0.9197(3) 0.140(3) Uani 1 1 d G
H105 H -0.1828 0.4445 0.9867 0.168 Uiso 1 1 calc R
C106 C -0.13771(14) 0.4241(2) 0.8721(2) 0.113(2) Uani 1 1 d G
H106 H -0.0988 0.4375 0.9072 0.135 Uiso 1 1 calc R
C107 C -0.06177(15) 0.37185(15) 0.53783(19) 0.0741(12) Uani 1 1 d G
C108 C -0.05566(18) 0.42612(15) 0.4865(3) 0.0969(16) Uani 1 1 d G
H108 H -0.0709 0.4514 0.5172 0.116 Uiso 1 1 calc R
C109 C -0.0268(2) 0.44256(18) 0.3893(3) 0.131(2) Uani 1 1 d G
H109 H -0.0227 0.4789 0.3550 0.157 Uiso 1 1 calc R
C110 C -0.0041(2) 0.4047(2) 0.3435(2) 0.140(3) Uani 1 1 d G
H110 H 0.0152 0.4157 0.2785 0.168 Uiso 1 1 calc R
C111 C -0.0102(2) 0.3505(2) 0.3948(3) 0.130(2) Uani 1 1 d G
H111 H 0.0051 0.3252 0.3641 0.156 Uiso 1 1 calc R
C112 C -0.03901(19) 0.33402(17) 0.4920(3) 0.0967(16) Uani 1 1 d G
H112 H -0.0431 0.2977 0.5263 0.116 Uiso 1 1 calc R
C1 C 0.00753(18) 0.38342(19) 0.7372(3) 0.0641(10) Uani 1 1 d .
O1 O 0.04420(13) 0.44064(13) 0.7198(3) 0.0807(9) Uani 1 1 d .
N2 N 0.02874(15) 0.34015(16) 0.7535(3) 0.0689(9) Uani 1 1 d .
H2 H 0.0008 0.3003 0.7678 0.083 Uiso 1 1 calc R
C2A C 0.09697(19) 0.3598(2) 0.7474(4) 0.0696(11) Uani 1 1 d .
C2B1 C 0.1305(2) 0.3913(2) 0.6474(4) 0.0750(12) Uani 1 1 d .
H2B1 H 0.1002 0.3898 0.5944 0.090 Uiso 1 1 calc R
C2B2 C 0.1199(2) 0.3266(2) 0.6740(4) 0.0800(12) Uani 1 1 d .
H2B2 H 0.1591 0.3261 0.6964 0.096 Uiso 1 1 calc R
C201 C 0.19554(12) 0.45255(13) 0.6425(2) 0.0745(12) Uani 1 1 d G
C202 C 0.20286(14) 0.50898(15) 0.6878(3) 0.0903(14) Uani 1 1 d G
H202 H 0.1688 0.5077 0.7254 0.108 Uiso 1 1 calc R
C203 C 0.26105(17) 0.56737(13) 0.6767(3) 0.1098(19) Uani 1 1 d G
H203 H 0.2660 0.6051 0.7070 0.132 Uiso 1 1 calc R
C204 C 0.31192(13) 0.56933(16) 0.6204(3) 0.123(3) Uani 1 1 d G
H204 H 0.3508 0.6084 0.6130 0.147 Uiso 1 1 calc R
C205 C 0.30459(13) 0.5129(2) 0.5751(3) 0.112(2) Uani 1 1 d G
H205 H 0.3386 0.5142 0.5375 0.134 Uiso 1 1 calc R
C206 C 0.24641(15) 0.45451(17) 0.5862(2) 0.0950(16) Uani 1 1 d G
H206 H 0.2415 0.4168 0.5559 0.114 Uiso 1 1 calc R
C207 C 0.07270(17) 0.26781(16) 0.6107(3) 0.1000(18) Uani 1 1 d G
C208 C 0.0259(2) 0.2116(2) 0.6598(3) 0.131(3) Uani 1 1 d G
H208 H 0.0228 0.2103 0.7315 0.157 Uiso 1 1 calc R
C209 C -0.0162(2) 0.15741(17) 0.6016(5) 0.168(4) Uani 1 1 d G
H209 H -0.0475 0.1198 0.6344 0.201 Uiso 1 1 calc R
C210 C -0.0115(2) 0.1594(2) 0.4944(5) 0.189(5) Uani 1 1 d G
H210 H -0.0397 0.1231 0.4554 0.227 Uiso 1 1 calc R
C211 C 0.0353(3) 0.2156(3) 0.4453(3) 0.182(4) Uani 1 1 d G
H211 H 0.0384 0.2169 0.3735 0.219 Uiso 1 1 calc R
C212 C 0.0774(2) 0.2698(2) 0.5034(3) 0.142(3) Uani 1 1 d G
H212 H 0.1087 0.3074 0.4706 0.171 Uiso 1 1 calc R
C2 C 0.13490(18) 0.3847(2) 0.8467(4) 0.0682(11) Uani 1 1 d .
O2 O 0.18996(14) 0.39036(17) 0.8534(3) 0.0828(9) Uani 1 1 d .
NT N 0.10879(17) 0.40181(18) 0.9225(3) 0.0730(9) Uani 1 1 d .
HT H 0.0690 0.3926 0.9163 0.088 Uiso 1 1 calc R
CT1 C 0.1440(2) 0.4354(2) 1.0159(4) 0.0796(12) Uani 1 1 d .
HT1 H 0.1665 0.4130 1.0419 0.096 Uiso 1 1 calc R
CT2 C 0.0963(3) 0.4301(3) 1.0967(4) 0.0979(16) Uani 1 1 d .
HT2A H 0.0693 0.4460 1.0692 0.147 Uiso 1 1 calc R
HT2B H 0.1195 0.4555 1.1560 0.147 Uiso 1 1 calc R
HT2C H 0.0696 0.3854 1.1168 0.147 Uiso 1 1 calc R
CT3 C 0.1949(3) 0.5051(3) 0.9931(6) 0.117(2) Uani 1 1 d .
HT3A H 0.2261 0.5059 0.9451 0.176 Uiso 1 1 calc R
HT3B H 0.2165 0.5263 1.0561 0.176 Uiso 1 1 calc R
HT3C H 0.1743 0.5274 0.9637 0.176 Uiso 1 1 calc R

loop_
_atom_site_aniso_label
_atom_site_aniso_U_11
_atom_site_aniso_U_22
_atom_site_aniso_U_33
_atom_site_aniso_U_23
_atom_site_aniso_U_13
_atom_site_aniso_U_12
C01 0.107(5) 0.179(7) 0.068(4) 0.015(4) -0.004(4) 0.009(5)
C02 0.119(6) 0.227(10) 0.082(4) 0.029(5) 0.012(4) 0.003(6)
C03 0.128(6) 0.256(12) 0.123(6) 0.054(7) -0.038(5) 0.018(7)
C04 0.203(10) 0.210(10) 0.109(6) -0.026(7) 0.051(6) 0.044(8)
OU 0.080(2) 0.127(3) 0.0613(19) 0.0163(19) -0.0035(17) 0.013(2)
C0 0.064(3) 0.101(3) 0.065(3) 0.001(3) -0.002(2) 0.031(3)
O0 0.073(2) 0.111(3) 0.0682(19) -0.0087(18) -0.0076(16) 0.0223(19)
N1 0.0630(19) 0.070(2) 0.059(2) -0.0003(17) -0.0025(16) 0.0245(17)
C1A 0.056(2) 0.065(2) 0.060(2) -0.003(2) 0.0011(19) 0.0252(18)
C1B1 0.062(2) 0.068(2) 0.065(2) 0.001(2) 0.0054(19) 0.029(2)
C1B2 0.055(2) 0.071(2) 0.062(2) -0.001(2) -0.0013(19) 0.0248(19)
C101 0.063(2) 0.076(3) 0.071(3) -0.005(2) 0.004(2) 0.032(2)
C102 0.077(3) 0.116(4) 0.083(3) 0.000(3) -0.001(3) 0.052(3)
C103 0.079(3) 0.154(6) 0.126(5) 0.004(5) 0.012(4) 0.065(4)
C104 0.098(4) 0.144(5) 0.148(6) -0.010(5) 0.040(4) 0.065(4)
C105 0.120(5) 0.177(7) 0.126(5) -0.054(5) 0.016(5) 0.076(5)
C106 0.086(3) 0.147(5) 0.107(4) -0.042(4) 0.000(3) 0.061(4)
C107 0.063(2) 0.088(3) 0.062(2) -0.006(2) -0.002(2) 0.031(2)
C108 0.095(4) 0.100(4) 0.081(4) 0.020(3) 0.009(3) 0.037(3)
C109 0.127(5) 0.139(6) 0.101(5) 0.034(4) 0.028(4) 0.046(4)
C110 0.120(5) 0.193(8) 0.087(4) 0.008(5) 0.026(4) 0.064(6)
C111 0.126(5) 0.182(7) 0.086(4) -0.030(5) 0.008(4) 0.080(5)
C112 0.099(4) 0.125(4) 0.074(3) -0.016(3) -0.001(3) 0.062(3)
C1 0.057(2) 0.073(3) 0.063(2) -0.010(2) -0.0067(19) 0.033(2)
O1 0.0586(16) 0.0673(17) 0.109(2) -0.0001(17) 0.0006(16) 0.0257(14)
N2 0.0580(19) 0.0653(19) 0.080(2) -0.0014(18) -0.0028(18) 0.0284(16)
C2A 0.061(2) 0.071(2) 0.077(3) -0.005(2) -0.004(2) 0.033(2)
C2B1 0.069(3) 0.093(3) 0.068(3) -0.006(2) -0.004(2) 0.044(3)
C2B2 0.074(3) 0.084(3) 0.088(3) -0.014(3) -0.005(2) 0.043(2)
C201 0.065(3) 0.096(3) 0.059(2) 0.009(2) 0.002(2) 0.038(2)
C202 0.075(3) 0.093(3) 0.088(3) 0.010(3) 0.005(3) 0.031(3)
C203 0.092(4) 0.095(4) 0.118(5) 0.023(4) -0.004(4) 0.028(3)
C204 0.072(3) 0.150(6) 0.107(5) 0.058(4) -0.005(3) 0.027(4)
C205 0.070(3) 0.170(6) 0.092(4) 0.045(4) 0.017(3) 0.057(4)
C206 0.075(3) 0.138(5) 0.076(3) 0.017(3) 0.006(3) 0.056(3)
C207 0.090(4) 0.109(4) 0.115(5) -0.032(4) -0.010(3) 0.060(3)
C208 0.106(5) 0.094(4) 0.183(7) -0.024(5) 0.008(5) 0.043(4)
C209 0.126(6) 0.118(6) 0.224(12) -0.067(7) -0.005(7) 0.035(5)
C210 0.143(7) 0.161(9) 0.250(14) -0.104(10) -0.038(9) 0.067(6)
C211 0.191(9) 0.197(10) 0.155(9) -0.098(8) -0.031(7) 0.093(8)
C212 0.143(6) 0.150(6) 0.116(6) -0.059(5) -0.008(5) 0.060(5)
C2 0.058(2) 0.069(2) 0.075(3) 0.004(2) -0.004(2) 0.030(2)
O2 0.0720(19) 0.108(2) 0.0765(18) -0.0035(18) -0.0077(16) 0.0508(18)
NT 0.0627(19) 0.089(2) 0.069(2) -0.010(2) -0.0060(18) 0.0393(19)
CT1 0.073(3) 0.095(3) 0.071(3) -0.006(3) -0.007(2) 0.043(3)
CT2 0.092(3) 0.125(4) 0.083(3) -0.020(3) -0.007(3) 0.060(3)
CT3 0.105(4) 0.096(4) 0.113(5) -0.019(4) -0.009(4) 0.022(3)

loop_
_atom_type_symbol
_atom_type_description
_atom_type_scat_dispersion_real
_atom_type_scat_dispersion_imag
_atom_type_scat_source
C C 0.0181 0.0091 'International Tables Vol C Tables 4.2.6.8 and 6.1.1.4'
H H 0.0000 0.0000 'International Tables Vol C Tables 4.2.6.8 and 6.1.1.4'
N N 0.0311 0.0180 'International Tables Vol C Tables 4.2.6.8 and 6.1.1.4'
O O 0.0492 0.0322 'International Tables Vol C Tables 4.2.6.8 and 6.1.1.4'

loop_
_geom_angle_atom_site_label_1
_geom_angle_atom_site_label_2
_geom_angle_atom_site_label_3
_geom_angle
OU C01 C04 111.1(7)
OU C01 C02 102.3(6)
C04 C01 C02 110.9(9)
OU C01 C03 107.3(7)
C04 C01 C03 113.3(9)
C02 C01 C03 111.4(8)
C0 OU C01 121.9(5)
O0 C0 OU 125.1(4)
O0 C0 N1 122.3(4)
OU C0 N1 112.6(4)
C0 N1 C1A 119.6(4)
N1 C1A C1 116.6(3)
N1 C1A C1B1 120.9(3)
C1 C1A C1B1 114.4(3)
N1 C1A C1B2 117.9(3)
C1 C1A C1B2 115.8(3)
C1B1 C1A C1B2 58.4(3)
C1B2 C1B1 C101 122.8(3)
C1B2 C1B1 C1A 61.0(3)
C101 C1B1 C1A 123.4(3)
C1B1 C1B2 C107 121.7(3)
C1B1 C1B2 C1A 60.6(3)
C107 C1B2 C1A 123.0(3)
C102 C101 C106 120.0
C102 C101 C1B1 119.8(2)
C106 C101 C1B1 120.0(2)
C103 C102 C101 120.0
C102 C103 C104 120.0
C105 C104 C103 120.0
C106 C105 C104 120.0
C105 C106 C101 120.0
C108 C107 C112 120.0
C108 C107 C1B2 118.6(3)
C112 C107 C1B2 121.2(3)
C109 C108 C107 120.0
C108 C109 C110 120.0
C111 C110 C109 120.0
C110 C111 C112 120.0
C111 C112 C107 120.0
O1 C1 N2 122.8(3)
O1 C1 C1A 122.7(4)
N2 C1 C1A 114.4(3)
C1 N2 C2A 121.5(3)
N2 C2A C2B2 120.4(4)
N2 C2A C2B1 115.8(4)
C2B2 C2A C2B1 58.5(3)
N2 C2A C2 115.6(4)
C2B2 C2A C2 116.3(3)
C2B1 C2A C2 118.3(3)
C2B2 C2B1 C201 125.2(4)
C2B2 C2B1 C2A 60.5(3)
C201 C2B1 C2A 123.2(4)
C2B1 C2B2 C2A 61.0(3)
C2B1 C2B2 C207 119.7(4)
C2A C2B2 C207 122.0(4)
C202 C201 C206 120.0
C202 C201 C2B1 119.1(3)
C206 C201 C2B1 120.7(3)
C201 C202 C203 120.0
C204 C203 C202 120.0
C205 C204 C203 120.0
C204 C205 C206 120.0
C205 C206 C201 120.0
C208 C207 C212 120.0
C208 C207 C2B2 120.2(3)
C212 C207 C2B2 119.8(3)
C209 C208 C207 120.0
C208 C209 C210 120.0
C211 C210 C209 120.0
C210 C211 C212 120.0
C211 C212 C207 120.0
O2 C2 NT 122.7(4)
O2 C2 C2A 119.2(4)
NT C2 C2A 118.1(3)
C2 NT CT1 123.4(3)
NT CT1 CT2 109.2(4)
NT CT1 CT3 111.2(4)
CT2 CT1 CT3 112.5(5)

loop_
_geom_bond_atom_site_label_1
_geom_bond_atom_site_label_2
_geom_bond_distance
C01 OU 1.478(8)
C01 C04 1.481(14)
C01 C02 1.493(10)
C01 C03 1.524(12)
OU C0 1.322(6)
C0 O0 1.226(5)
C0 N1 1.344(6)
N1 C1A 1.417(5)
C1A C1 1.512(5)
C1A C1B1 1.514(6)
C1A C1B2 1.519(6)
C1B1 C1B2 1.480(6)
C1B1 C101 1.501(5)
C1B2 C107 1.489(5)
C101 C102 1.3900
C101 C106 1.3900
C102 C103 1.3900
C103 C104 1.3900
C104 C105 1.3900
C105 C106 1.3900
C107 C108 1.3900
C107 C112 1.3900
C108 C109 1.3900
C109 C110 1.3900
C110 C111 1.3900
C111 C112 1.3900
C1 O1 1.212(5)
C1 N2 1.367(5)
N2 C2A 1.445(5)
C2A C2B2 1.499(6)
C2A C2B1 1.507(7)
C2A C2 1.508(6)
C2B1 C2B2 1.468(7)
C2B1 C201 1.501(5)
C2B2 C207 1.519(5)
C201 C202 1.3900
C201 C206 1.3900
C202 C203 1.3900
C203 C204 1.3900
C204 C205 1.3900
C205 C206 1.3900
C207 C208 1.3900
C207 C212 1.3900
C208 C209 1.3900
C209 C210 1.3900
C210 C211 1.3900
C211 C212 1.3900
C2 O2 1.248(5)
C2 NT 1.326(6)
NT CT1 1.458(6)
CT1 CT2 1.499(7)
CT1 CT3 1.512(8)

loop_
_geom_hbond_atom_site_label_D
_geom_hbond_atom_site_label_H
_geom_hbond_atom_site_label_A
_geom_hbond_distance_DH
_geom_hbond_distance_HA
_geom_hbond_distance_DA
_geom_hbond_angle_DHA
_geom_hbond_site_symmetry_A
NT HT O0 0.86 2.41 3.246(5) 164.4 .
N1 H1 O2 0.86 2.15 2.971(4) 158.4 5_554

loop_
_geom_torsion_atom_site_label_1
_geom_torsion_atom_site_label_2
_geom_torsion_atom_site_label_3
_geom_torsion_atom_site_label_4
_geom_torsion
_geom_torsion_publ_flag
C04 C01 OU C0 56.3(9) ?
C02 C01 OU C0 174.7(7) y
C03 C01 OU C0 -68.0(9) ?
C01 OU C0 O0 6.0(10) ?
C01 OU C0 N1 -173.1(6) y
O0 C0 N1 C1A -16.6(7) ?
OU C0 N1 C1A 162.5(4) y
C0 N1 C1A C1 64.7(5) y
C0 N1 C1A C1B1 -82.5(5) ?
C0 N1 C1A C1B2 -150.5(4) ?
N1 C1A C1B1 C1B2 -105.8(4) ?
C1 C1A C1B1 C1B2 106.4(4) ?
N1 C1A C1B1 C101 6.3(6) y
C1 C1A C1B1 C101 -141.5(4) ?
C1B2 C1A C1B1 C101 112.1(4) ?
C101 C1B1 C1B2 C107 134.2(4) ?
C1A C1B1 C1B2 C107 -112.8(4) ?
C101 C1B1 C1B2 C1A -113.0(4) ?
N1 C1A C1B2 C1B1 110.9(4) ?
C1 C1A C1B2 C1B1 -104.0(4) ?
N1 C1A C1B2 C107 -138.4(4) y
C1 C1A C1B2 C107 6.7(5) ?
C1B1 C1A C1B2 C107 110.7(4) ?
C1B2 C1B1 C101 C102 -35.0(5) ?
C1A C1B1 C101 C102 -109.5(4) y
C1B2 C1B1 C101 C106 150.5(3) ?
C1A C1B1 C101 C106 76.0(4) y
C106 C101 C102 C103 0.0 ?
C1B1 C101 C102 C103 -174.5(3) ?
C101 C102 C103 C104 0.0 ?
C102 C103 C104 C105 0.0 ?
C103 C104 C105 C106 0.0 ?
C104 C105 C106 C101 0.0 ?
C102 C101 C106 C105 0.0 ?
C1B1 C101 C106 C105 174.5(3) ?
C1B1 C1B2 C107 C108 -42.1(5) ?
C1A C1B2 C107 C108 -115.5(4) y
C1B1 C1B2 C107 C112 143.0(3) ?
C1A C1B2 C107 C112 69.6(4) y
C112 C107 C108 C109 0.0 ?
C1B2 C107 C108 C109 -175.0(3) ?
C107 C108 C109 C110 0.0 ?
C108 C109 C110 C111 0.0 ?
C109 C110 C111 C112 0.0 ?
C110 C111 C112 C107 0.0 ?
C108 C107 C112 C111 0.0 ?
C1B2 C107 C112 C111 174.8(3) ?
N1 C1A C1 O1 -148.0(4) ?
C1B1 C1A C1 O1 1.3(6) ?
C1B2 C1A C1 O1 66.5(5) ?
N1 C1A C1 N2 33.4(5) y
C1B1 C1A C1 N2 -177.3(4) ?
C1B2 C1A C1 N2 -112.1(4) ?
O1 C1 N2 C2A -2.2(6) ?
C1A C1 N2 C2A 176.4(4) y
C1 N2 C2A C2B2 -122.8(5) ?
C1 N2 C2A C2B1 -55.8(5) ?
C1 N2 C2A C2 88.7(5) y
N2 C2A C2B1 C2B2 -111.3(4) ?
C2 C2A C2B1 C2B2 105.1(4) ?
N2 C2A C2B1 C201 133.7(4) y
C2B2 C2A C2B1 C201 -115.0(5) ?
C2 C2A C2B1 C201 -9.8(6) ?
C201 C2B1 C2B2 C2A 111.8(5) ?
C201 C2B1 C2B2 C207 -135.8(4) ?
C2A C2B1 C2B2 C207 112.4(4) ?
N2 C2A C2B2 C2B1 103.4(5) ?
C2 C2A C2B2 C2B1 -108.4(4) ?
N2 C2A C2B2 C207 -5.5(7) y
C2B1 C2A C2B2 C207 -108.8(5) ?
C2 C2A C2B2 C207 142.7(4) ?
C2B2 C2B1 C201 C202 -134.7(4) ?
C2A C2B1 C201 C202 -59.6(5) y
C2B2 C2B1 C201 C206 50.7(5) ?
C2A C2B1 C201 C206 125.8(4) y
C206 C201 C202 C203 0.0 ?
C2B1 C201 C202 C203 -174.7(3) ?
C201 C202 C203 C204 0.0 ?
C202 C203 C204 C205 0.0 ?
C203 C204 C205 C206 0.0 ?
C204 C205 C206 C201 0.0 ?
C202 C201 C206 C205 0.0 ?
C2B1 C201 C206 C205 174.6(3) ?
C2B1 C2B2 C207 C208 -131.6(4) ?
C2A C2B2 C207 C208 -59.1(5) y
C2B1 C2B2 C207 C212 49.9(5) ?
C2A C2B2 C207 C212 122.4(4) y
C212 C207 C208 C209 0.0 ?
C2B2 C207 C208 C209 -178.5(4) ?
C207 C208 C209 C210 0.0 ?
C208 C209 C210 C211 0.0 ?
C209 C210 C211 C212 0.0 ?
C210 C211 C212 C207 0.0 ?
C208 C207 C212 C211 0.0 ?
C2B2 C207 C212 C211 178.5(4) ?
N2 C2A C2 O2 165.9(4) ?
C2B2 C2A C2 O2 16.1(6) ?
C2B1 C2A C2 O2 -50.5(5) ?
N2 C2A C2 NT -16.3(5) y
C2B2 C2A C2 NT -166.0(4) ?
C2B1 C2A C2 NT 127.3(4) ?
O2 C2 NT CT1 7.2(7) ?
C2A C2 NT CT1 -170.6(4) y
C2 NT CT1 CT2 -163.8(4) y
C2 NT CT1 CT3 71.4(6) y

loop_
_cod_related_entry_id
_cod_related_entry_code
_cod_related_entry_database
1 30651713 ChemSpider
